data_7704039
loop_
_publ_author_name
'Sarada, Ganguri'
'Kim, Ahreum'
'Kim, Dongwon'
'Jung, Ok-Sang'

_publ_section_title
;
 Diverse anion exchange of pliable
 [X<sub>2</sub>@Pd<sub>3</sub>L<sub>4</sub>]<sup>4+</sup> double cages: a
 molecular ruler for recognition of polyatomic anions.
;
_journal_issue 19
_journal_name_full 'Dalton transactions (Cambridge, England : 2003)'
_journal_page_first 6183
_journal_page_last 6190
_journal_paper_doi 10.1039/d0dt01027h
_journal_volume 49
_journal_year 2020
_chemical_formula_sum 'C112 H128 Cl4 N14 O42 Pd3 S4'
_chemical_formula_weight 2931.52
_space_group_crystal_system triclinic
_space_group_IT_number 2
_space_group_name_Hall '-P 1'
_space_group_name_H-M_alt 'P -1'
_atom_sites_solution_hydrogens geom
_audit_creation_method SHELXL-2018/3
_audit_update_record
;
2020-04-06 deposited with the CCDC.	2020-04-09 downloaded from the CCDC.
;
_cell_angle_alpha 66.969(2)
_cell_angle_beta 86.217(3)
_cell_angle_gamma 70.922(3)
_cell_formula_units_Z 1
_cell_length_a 14.016(5)
_cell_length_b 16.030(6)
_cell_length_c 18.468(7)
_cell_measurement_reflns_used 7878
_cell_measurement_temperature 173(2)
_cell_measurement_theta_max 27.75
_cell_measurement_theta_min 2.63
_cell_volume 3600(2)
_computing_cell_refinement 'Bruker APEXIII'
_computing_data_collection 'Bruker APEXIII'
_computing_data_reduction 'Bruker SAINT'
_computing_molecular_graphics 'Mercury 3.10'
_computing_publication_material CIFTAB
_computing_structure_refinement SHELXL
_computing_structure_solution 'SHELXT 2018/2 (Sheldrick, 2018)'
_diffrn_ambient_temperature 173(2)
_diffrn_measured_fraction_theta_full 0.990
_diffrn_measured_fraction_theta_max 0.989
_diffrn_measurement_device_type 'Photon 100 CMOS detector'
_diffrn_measurement_method 'phi and omega scans'
_diffrn_radiation_type MoK\a
_diffrn_radiation_wavelength 0.71073
_diffrn_reflns_av_R_equivalents 0.2015
_diffrn_reflns_av_unetI/netI 0.2698
_diffrn_reflns_Laue_measured_fraction_full 0.990
_diffrn_reflns_Laue_measured_fraction_max 0.989
_diffrn_reflns_limit_h_max 16
_diffrn_reflns_limit_h_min -16
_diffrn_reflns_limit_k_max 19
_diffrn_reflns_limit_k_min -19
_diffrn_reflns_limit_l_max 22
_diffrn_reflns_limit_l_min -22
_diffrn_reflns_number 43027
_diffrn_reflns_point_group_measured_fraction_full 0.990
_diffrn_reflns_point_group_measured_fraction_max 0.989
_diffrn_reflns_theta_full 25.242
_diffrn_reflns_theta_max 25.500
_diffrn_reflns_theta_min 2.630
_diffrn_source 'fine-focus sealed tube'
_exptl_absorpt_coefficient_mu 0.581
_exptl_absorpt_correction_T_max 0.7456
_exptl_absorpt_correction_T_min 0.5685
_exptl_absorpt_correction_type multi-scan
_exptl_absorpt_process_details SADABS
_exptl_crystal_colour colourless
_exptl_crystal_density_diffrn 1.352
_exptl_crystal_description block
_exptl_crystal_F_000 1504
_exptl_crystal_size_max 0.300
_exptl_crystal_size_mid 0.200
_exptl_crystal_size_min 0.150
_refine_diff_density_max 0.580
_refine_diff_density_min -0.620
_refine_diff_density_rms 0.099
_refine_ls_extinction_method none
_refine_ls_goodness_of_fit_ref 0.972
_refine_ls_hydrogen_treatment constr
_refine_ls_matrix_type full
_refine_ls_number_parameters 839
_refine_ls_number_reflns 13236
_refine_ls_number_restraints 797
_refine_ls_restrained_S_all 0.953
_refine_ls_R_factor_all 0.2143
_refine_ls_R_factor_gt 0.0746
_refine_ls_shift/su_max 0.000
_refine_ls_shift/su_mean 0.000
_refine_ls_structure_factor_coef Fsqd
_refine_ls_weighting_details 'w=1/[\s^2^(Fo^2^)+(0.0581P)^2^] where P=(Fo^2^+2Fc^2^)/3'
_refine_ls_weighting_scheme calc
_refine_ls_wR_factor_gt 0.1364
_refine_ls_wR_factor_ref 0.1824
_reflns_Friedel_coverage 0.000
_reflns_number_gt 5381
_reflns_number_total 13236
_reflns_threshold_expression 'I > 2\s(I)'
_cod_data_source_file d0dt01027h2.cif
_cod_data_source_block NO32ClO44
_cod_depositor_comments
;
The following automatic conversions were performed:

data item '_exptl_absorpt_correction_type' value 'MULTI-SCAN' was
changed to 'multi-scan' in accordance with the
/home/data/users/saulius/crontab/automatic-downloads/rss-feeds/RSC/lib/dictionaries/cif_core.dic
dictionary named 'cif_core.dic' version 2.4.2 last updated on
2011-04-26.

Automatic conversion script
Id: cif_fix_values 7556 2019-12-06 15:28:31Z antanas 

 Adding full bibliography for 7704033--7704041.cif.
;
_cod_database_code 7704039
_shelx_shelxl_version_number 2018/3
_shelx_space_group_comment
;
The symmetry employed for this shelxl refinement is uniquely defined
by the following loop, which should always be used as a source of
symmetry information in preference to the above space-group names.
They are only intended as comments.
;
_shelx_estimated_absorpt_t_min 0.845
_shelx_estimated_absorpt_t_max 0.918

loop_
_space_group_symop_operation_xyz
'x, y, z'
'-x, -y, -z'

loop_
_atom_site_label
_atom_site_type_symbol
_atom_site_fract_x
_atom_site_fract_y
_atom_site_fract_z
_atom_site_U_iso_or_equiv
_atom_site_adp_type
_atom_site_occupancy
_atom_site_site_symmetry_order
_atom_site_calc_flag
_atom_site_refinement_flags_posn
_atom_site_refinement_flags_adp
_atom_site_refinement_flags_occupancy
_atom_site_disorder_assembly
_atom_site_disorder_group
N1 N 0.7200(5) 0.8436(5) 0.0715(4) 0.0403(18) Uani 1 1 d . U . . .
O1 O 0.6063(5) 0.6077(5) 0.1856(4) 0.073(2) Uani 1 1 d . U . . .
C1 C 0.7624(7) 0.8797(6) 0.0019(5) 0.048(2) Uani 1 1 d . U . . .
H1 H 0.830577 0.878426 0.002775 0.058 Uiso 1 1 calc R U . . .
S1 S 1.08592(19) 0.87289(18) 0.04025(15) 0.0556(7) Uani 1 1 d . U . . .
Pd01 Pd 0.500000 0.500000 0.500000 0.0296(3) Uani 1 2 d S . P . .
N2 N 0.4405(5) 0.5416(4) 0.3881(4) 0.0343(18) Uani 1 1 d . U . . .
O2 O 0.4615(4) 0.6729(4) 0.1123(3) 0.0519(17) Uani 1 1 d . U . . .
C2 C 0.7071(7) 0.9178(6) -0.0691(5) 0.049(2) Uani 1 1 d . U . . .
H2 H 0.736728 0.944119 -0.116821 0.059 Uiso 1 1 calc R U . . .
Pd02 Pd 0.19493(5) 0.21087(5) 0.82582(4) 0.0386(2) Uani 1 1 d . . . . .
N3 N 0.1069(5) 0.2632(4) 0.7254(4) 0.0340(17) Uani 1 1 d . U . . .
O3 O 0.1732(4) 0.5512(4) 0.2350(3) 0.0532(18) Uani 1 1 d . U . . .
C3 C 0.6067(7) 0.9179(6) -0.0715(5) 0.052(3) Uani 1 1 d . U . . .
H3 H 0.568608 0.943501 -0.120525 0.063 Uiso 1 1 calc R U . . .
N4 N 0.1376(5) 0.3386(5) 0.8353(4) 0.0380(18) Uani 1 1 d . U . . .
O4 O 0.2074(4) 0.4517(4) 0.3634(3) 0.0449(16) Uani 1 1 d . U . . .
C4 C 0.5644(7) 0.8799(6) -0.0008(5) 0.045(2) Uani 1 1 d . U . . .
N5 N 0.4654(5) 0.6365(4) 0.4939(4) 0.0293(17) Uani 1 1 d . U . . .
O5 O 0.6648(5) 0.7929(4) 0.4106(4) 0.0558(18) Uani 1 1 d . U . . .
C5 C 0.6239(6) 0.8447(6) 0.0687(5) 0.041(2) Uani 1 1 d . U . . .
H5 H 0.594942 0.820033 0.117226 0.049 Uiso 1 1 calc R U . . .
N6 N 0.7541(5) 0.9197(5) 0.1825(4) 0.0364(18) Uani 1 1 d . U . . .
O6 O 0.5561(4) 0.9142(4) 0.4407(3) 0.0440(16) Uani 1 1 d . U . . .
C6 C 0.4580(7) 0.8738(7) -0.0009(5) 0.053(3) Uani 1 1 d . U . . .
H6A H 0.432333 0.864706 0.051962 0.063 Uiso 1 1 calc R U . . .
H6AB H 0.412392 0.934927 -0.039412 0.063 Uiso 1 1 calc R U . . .
O7 O 0.2480(5) 0.8712(4) 0.5829(4) 0.0587(19) Uani 1 1 d . U . . .
C7 C 0.4561(7) 0.7915(7) -0.0220(5) 0.058(3) Uani 1 1 d . U . . .
H7A H 0.485095 0.799368 -0.073636 0.069 Uiso 1 1 calc R U . . .
H7AB H 0.384764 0.795720 -0.027878 0.069 Uiso 1 1 calc R U . . .
C8 C 0.5150(7) 0.6904(7) 0.0394(5) 0.054(3) Uani 1 1 d . U . . .
H8A H 0.518986 0.641080 0.018661 0.064 Uiso 1 1 calc R U . . .
H8AB H 0.584758 0.686827 0.050319 0.064 Uiso 1 1 calc R U . . .
O8 O 0.2252(4) 0.7299(4) 0.6112(3) 0.0420(15) Uani 1 1 d . U . . .
O9 O 0.9877(4) 0.8625(4) 0.0727(4) 0.0524(17) Uani 1 1 d . U . . .
C9 C 0.5184(8) 0.6251(6) 0.1798(5) 0.042(2) Uani 1 1 d . U . . .
C10 C 0.4894(6) 0.5754(5) 0.3239(5) 0.032(2) Uani 1 1 d . U . . .
H10 H 0.550104 0.586804 0.330332 0.039 Uiso 1 1 calc R U . . .
C11 C 0.4542(6) 0.5948(5) 0.2472(5) 0.0314(19) Uani 1 1 d . U . . .
C12 C 0.3666(6) 0.5771(5) 0.2392(5) 0.037(2) Uani 1 1 d . U . . .
H12 H 0.339991 0.590199 0.188473 0.045 Uiso 1 1 calc R U . . .
C13 C 0.3172(6) 0.5399(6) 0.3061(5) 0.034(2) Uani 1 1 d . U . . .
C14 C 0.3552(6) 0.5232(5) 0.3797(5) 0.035(2) Uani 1 1 d . U . . .
H14 H 0.320826 0.498372 0.425006 0.041 Uiso 1 1 calc R U . . .
C15 C 0.2242(7) 0.5162(6) 0.2964(6) 0.041(2) Uani 1 1 d . U . . .
C16 C 0.1195(7) 0.4218(7) 0.3622(5) 0.049(2) Uani 1 1 d . U . . .
H16A H 0.125805 0.392207 0.323272 0.059 Uiso 1 1 calc R U . . .
H16B H 0.056424 0.477676 0.347908 0.059 Uiso 1 1 calc R U . . .
C17 C 0.1180(7) 0.3503(6) 0.4440(5) 0.045(2) Uani 1 1 d . U . . .
H17A H 0.177908 0.292080 0.454793 0.054 Uiso 1 1 calc R U . . .
H17B H 0.056795 0.331312 0.447190 0.054 Uiso 1 1 calc R U . . .
C18 C 0.1182(6) 0.3899(6) 0.5069(5) 0.039(2) Uani 1 1 d . U . . .
H18A H 0.188517 0.385240 0.517372 0.047 Uiso 1 1 calc R U . . .
H18B H 0.077369 0.458909 0.485097 0.047 Uiso 1 1 calc R U . . .
C19 C 0.1390(6) 0.3039(5) 0.6541(5) 0.034(2) Uani 1 1 d . U . . .
H19 H 0.205760 0.307113 0.651059 0.040 Uiso 1 1 calc R U . . .
C20 C 0.0783(6) 0.3418(6) 0.5841(5) 0.038(2) Uani 1 1 d . U . . .
C21 C -0.0188(7) 0.3356(6) 0.5912(5) 0.041(2) Uani 1 1 d . U . . .
H21 H -0.062808 0.360912 0.545208 0.049 Uiso 1 1 calc R U . . .
C22 C -0.0521(7) 0.2935(6) 0.6640(5) 0.044(2) Uani 1 1 d . U . . .
H22 H -0.117875 0.287974 0.668099 0.052 Uiso 1 1 calc R U . . .
C23 C 0.0115(7) 0.2588(6) 0.7315(5) 0.042(2) Uani 1 1 d . U . . .
H23 H -0.012047 0.232100 0.782012 0.051 Uiso 1 1 calc R U . . .
C24 C 0.8087(7) 0.9778(6) 0.1519(5) 0.043(2) Uani 1 1 d . U . . .
H24 H 0.865996 0.959507 0.124161 0.052 Uiso 1 1 calc R U . . .
C25 C 0.7826(7) 1.0652(7) 0.1600(5) 0.051(3) Uani 1 1 d . U . . .
H25 H 0.822579 1.105816 0.138499 0.061 Uiso 1 1 calc R U . . .
C26 C 0.6973(7) 1.0933(6) 0.1999(5) 0.046(2) Uani 1 1 d . U . . .
H26 H 0.678741 1.152999 0.205397 0.055 Uiso 1 1 calc R U . . .
C27 C 0.6397(6) 1.0315(6) 0.2318(5) 0.039(2) Uani 1 1 d . U . . .
C28 C 0.6710(7) 0.9460(6) 0.2206(5) 0.041(2) Uani 1 1 d . U . . .
H28 H 0.632309 0.903940 0.240729 0.049 Uiso 1 1 calc R U . . .
C29 C 0.5458(7) 1.0603(6) 0.2733(5) 0.048(2) Uani 1 1 d . U . . .
H29A H 0.510490 1.012686 0.284602 0.057 Uiso 1 1 calc R U . . .
H29B H 0.499807 1.123088 0.237177 0.057 Uiso 1 1 calc R U . . .
C30 C 0.5657(7) 1.0681(6) 0.3502(5) 0.045(2) Uani 1 1 d . U . . .
H30A H 0.500204 1.095362 0.369619 0.054 Uiso 1 1 calc R U . . .
H30B H 0.604453 1.112869 0.339737 0.054 Uiso 1 1 calc R U . . .
C31 C 0.6249(6) 0.9709(6) 0.4148(5) 0.041(2) Uani 1 1 d . U . . .
H31A H 0.685148 0.937334 0.393628 0.050 Uiso 1 1 calc R U . . .
H31B H 0.647602 0.980611 0.459653 0.050 Uiso 1 1 calc R U . . .
C32 C 0.5869(7) 0.8264(7) 0.4374(5) 0.041(2) Uani 1 1 d . U . . .
C33 C 0.5282(6) 0.6887(6) 0.4645(5) 0.032(2) Uani 1 1 d . U . . .
H33 H 0.585655 0.664560 0.439308 0.039 Uiso 1 1 calc R U . . .
C34 C 0.5117(6) 0.7762(6) 0.4699(5) 0.034(2) Uani 1 1 d . U . . .
C35 C 0.4268(6) 0.8113(6) 0.5062(5) 0.035(2) Uani 1 1 d . U . . .
H35 H 0.413110 0.871310 0.510223 0.042 Uiso 1 1 calc R U . . .
C36 C 0.3625(6) 0.7583(6) 0.5362(5) 0.036(2) Uani 1 1 d . U . . .
C37 C 0.3843(6) 0.6703(6) 0.5294(5) 0.033(2) Uani 1 1 d . U . . .
H37 H 0.340491 0.633421 0.550541 0.040 Uiso 1 1 calc R U . . .
C38 C 0.2730(7) 0.7943(7) 0.5782(5) 0.039(2) Uani 1 1 d . U . . .
C39 C 0.1375(6) 0.7566(6) 0.6562(5) 0.043(2) Uani 1 1 d . U . . .
H39A H 0.084099 0.814598 0.621275 0.052 Uiso 1 1 calc R U . . .
H39B H 0.158231 0.770015 0.699574 0.052 Uiso 1 1 calc R U . . .
C40 C 0.0983(6) 0.6712(5) 0.6893(5) 0.041(2) Uani 1 1 d . U . . .
H40A H 0.034484 0.689054 0.714487 0.049 Uiso 1 1 calc R U . . .
H40B H 0.083294 0.655430 0.645494 0.049 Uiso 1 1 calc R U . . .
C41 C 0.1743(6) 0.5836(6) 0.7493(5) 0.043(2) Uani 1 1 d . U . . .
H41A H 0.200407 0.603220 0.786415 0.051 Uiso 1 1 calc R U . . .
H41B H 0.232216 0.558119 0.721507 0.051 Uiso 1 1 calc R U . . .
C42 C 0.1697(6) 0.4147(6) 0.7910(5) 0.041(2) Uani 1 1 d . U . . .
H42 H 0.220158 0.405969 0.755219 0.049 Uiso 1 1 calc R U . . .
C43 C 0.1315(7) 0.5042(6) 0.7960(5) 0.044(2) Uani 1 1 d . U . . .
C44 C 0.0575(8) 0.5163(7) 0.8475(6) 0.073(3) Uani 1 1 d . U . . .
H44 H 0.029476 0.575747 0.853274 0.087 Uiso 1 1 calc R U . . .
C45 C 0.0248(9) 0.4380(8) 0.8912(6) 0.079(3) Uani 1 1 d . U . . .
H45 H -0.026961 0.445051 0.926329 0.095 Uiso 1 1 calc R U . . .
C46 C 0.0665(8) 0.3511(7) 0.8841(6) 0.061(3) Uani 1 1 d . U . . .
H46 H 0.043411 0.299182 0.914931 0.073 Uiso 1 1 calc R U . . .
C47 C 1.1730(7) 0.7533(7) 0.0684(7) 0.084(4) Uani 1 1 d . U . . .
H47A H 1.240853 0.755728 0.053946 0.126 Uiso 1 1 calc R U . . .
H47B H 1.151517 0.720080 0.041225 0.126 Uiso 1 1 calc R U . . .
H47C H 1.174252 0.718565 0.125599 0.126 Uiso 1 1 calc R U . . .
C48 C 1.1381(9) 0.9087(9) 0.1034(7) 0.101(4) Uani 1 1 d . U . . .
H48A H 1.206424 0.909464 0.088651 0.151 Uiso 1 1 calc R U . . .
H48B H 1.141502 0.863410 0.158065 0.151 Uiso 1 1 calc R U . . .
H48C H 1.095407 0.973108 0.098268 0.151 Uiso 1 1 calc R U . . .
Cl1A Cl 1.0409(3) 0.7561(2) -0.12040(19) 0.0829(10) Uani 1 1 d . U . . .
Cl3A Cl 0.4220(2) 0.83215(19) 0.25670(15) 0.0579(7) Uani 1 1 d . U . . .
O4A O 0.9972(8) 0.8328(7) -0.0933(5) 0.133(4) Uani 1 1 d . U . . .
O5A O 1.0644(9) 0.6631(7) -0.0566(5) 0.154(4) Uani 1 1 d . U . . .
O6A O 0.9718(7) 0.7618(7) -0.1787(6) 0.122(3) Uani 1 1 d . U . . .
O7A O 1.1346(6) 0.7631(6) -0.1550(5) 0.099(3) Uani 1 1 d . U . . .
O11A O 0.3744(6) 0.8466(6) 0.1858(4) 0.103(3) Uani 1 1 d . U . . .
O12A O 0.4091(7) 0.9199(5) 0.2624(5) 0.108(3) Uani 1 1 d . U . . .
O13A O 0.3810(5) 0.7726(4) 0.3216(4) 0.068(2) Uani 1 1 d . U . . .
O14A O 0.5289(6) 0.7853(6) 0.2567(5) 0.111(3) Uani 1 1 d . U . . .
O1B O 0.1359(5) 0.5202(4) 0.5996(3) 0.0445(16) Uani 1 1 d . U . . .
N1B N 0.2219(7) 0.5084(7) 0.5769(5) 0.046(2) Uani 1 1 d . U . . .
O2B O 0.2402(5) 0.5671(5) 0.5148(4) 0.072(2) Uani 1 1 d . U . . .
O3B O 0.2948(5) 0.4337(6) 0.6179(5) 0.073(2) Uani 1 1 d . U . . .
C1C C -0.0386(6) 0.9967(6) 0.3270(7) 0.116(4) Uani 1 1 d G U . . .
H1C H -0.099263 1.048334 0.303741 0.139 Uiso 1 1 calc R U . . .
C2C C -0.0350(7) 0.9314(8) 0.4041(6) 0.129(5) Uani 1 1 d G U . . .
H2C H -0.093254 0.938466 0.433447 0.155 Uiso 1 1 calc R U . . .
C3C C 0.0537(9) 0.8558(7) 0.4381(4) 0.121(5) Uani 1 1 d G U . . .
H3C H 0.056144 0.811243 0.490745 0.145 Uiso 1 1 calc R U . . .
C4C C 0.1389(7) 0.8455(6) 0.3951(6) 0.107(4) Uani 1 1 d G U . . .
H4C H 0.199533 0.793887 0.418337 0.129 Uiso 1 1 calc R U . . .
C5C C 0.1353(6) 0.9108(8) 0.3180(6) 0.099(4) Uani 1 1 d G U . . .
H5C H 0.193527 0.903755 0.288632 0.119 Uiso 1 1 calc R U . . .
C6C C 0.0466(9) 0.9864(6) 0.2840(4) 0.112(4) Uani 1 1 d G U . . .
H6C H 0.044130 1.030978 0.231332 0.135 Uiso 1 1 calc R U . . .
S2 S 0.2161(3) 0.1734(3) 0.3405(3) 0.0779(18) Uani 0.799(8) 1 d . U P A -1
O10 O 0.3035(15) 0.1630(9) 0.3876(9) 0.084(4) Uani 0.799(8) 1 d . U P A -1
C50 C 0.253(2) 0.1288(19) 0.2709(11) 0.104(7) Uani 0.799(8) 1 d . U P A -1
H50A H 0.194520 0.143454 0.236779 0.156 Uiso 0.799(8) 1 calc R U P A -1
H50B H 0.285841 0.059128 0.296105 0.156 Uiso 0.799(8) 1 calc R U P A -1
H50C H 0.301828 0.157882 0.239109 0.156 Uiso 0.799(8) 1 calc R U P A -1
C49 C 0.1661(13) 0.0813(14) 0.4043(14) 0.116(7) Uani 0.799(8) 1 d . U P A -1
H49A H 0.104993 0.085793 0.378162 0.174 Uiso 0.799(8) 1 calc R U P A -1
H49B H 0.149394 0.090139 0.453771 0.174 Uiso 0.799(8) 1 calc R U P A -1
H49C H 0.216945 0.018081 0.415615 0.174 Uiso 0.799(8) 1 calc R U P A -1
S2A S 0.2860(16) 0.0942(18) 0.3718(12) 0.104(6) Uani 0.201(8) 1 d D U P A -2
O10A O 0.301(7) 0.197(3) 0.366(5) 0.094(11) Uani 0.201(8) 1 d D U P A -2
C50A C 0.278(9) 0.099(7) 0.268(3) 0.091(13) Uani 0.201(8) 1 d D U P A -2
H50D H 0.263737 0.042630 0.270163 0.137 Uiso 0.201(8) 1 calc R U P A -2
H50E H 0.342436 0.100605 0.244739 0.137 Uiso 0.201(8) 1 calc R U P A -2
H50F H 0.223565 0.157374 0.236508 0.137 Uiso 0.201(8) 1 calc R U P A -2
C49A C 0.145(2) 0.125(6) 0.382(6) 0.104(14) Uani 0.201(8) 1 d D U P A -2
H49D H 0.122700 0.073463 0.381191 0.156 Uiso 0.201(8) 1 calc R U P A -2
H49E H 0.109424 0.185098 0.337324 0.156 Uiso 0.201(8) 1 calc R U P A -2
H49F H 0.128744 0.133759 0.431290 0.156 Uiso 0.201(8) 1 calc R U P A -2

loop_
_atom_site_aniso_label
_atom_site_aniso_U_11
_atom_site_aniso_U_22
_atom_site_aniso_U_33
_atom_site_aniso_U_23
_atom_site_aniso_U_13
_atom_site_aniso_U_12
N1 0.044(4) 0.040(5) 0.036(4) -0.009(4) 0.004(4) -0.019(4)
O1 0.040(4) 0.122(7) 0.036(4) -0.005(4) -0.002(3) -0.029(5)
C1 0.044(6) 0.058(6) 0.039(6) -0.013(5) -0.001(4) -0.020(5)
S1 0.0544(17) 0.0540(18) 0.0463(16) -0.0026(14) 0.0074(13) -0.0245(16)
Pd01 0.0356(6) 0.0233(6) 0.0271(6) -0.0052(5) -0.0015(5) -0.0113(5)
N2 0.039(4) 0.023(4) 0.040(4) -0.008(3) 0.005(3) -0.014(4)
O2 0.043(4) 0.072(5) 0.028(4) 0.001(3) 0.003(3) -0.030(4)
C2 0.055(6) 0.058(6) 0.037(5) -0.014(5) 0.010(5) -0.031(5)
Pd02 0.0436(5) 0.0348(5) 0.0324(5) -0.0053(4) -0.0002(4) -0.0156(4)
N3 0.032(4) 0.029(4) 0.034(4) -0.005(3) 0.000(3) -0.008(4)
O3 0.047(4) 0.071(5) 0.033(4) -0.004(3) -0.014(3) -0.026(4)
C3 0.062(6) 0.052(6) 0.038(5) -0.005(5) -0.007(5) -0.025(5)
N4 0.045(5) 0.034(4) 0.032(4) -0.007(4) 0.000(4) -0.016(4)
O4 0.044(4) 0.059(4) 0.032(4) -0.009(3) 0.003(3) -0.028(3)
C4 0.044(5) 0.038(5) 0.036(5) 0.003(4) -0.011(4) -0.013(5)
N5 0.032(4) 0.021(4) 0.029(4) -0.003(3) -0.006(3) -0.008(4)
O5 0.054(4) 0.049(4) 0.076(5) -0.032(4) 0.028(4) -0.027(4)
C5 0.036(5) 0.034(5) 0.041(5) -0.004(4) -0.003(4) -0.008(5)
N6 0.046(5) 0.028(4) 0.030(4) -0.004(3) -0.003(4) -0.015(4)
O6 0.046(4) 0.030(4) 0.061(4) -0.020(3) 0.015(3) -0.018(3)
C6 0.045(5) 0.059(6) 0.034(5) 0.002(5) -0.004(4) -0.014(5)
O7 0.062(5) 0.044(4) 0.090(5) -0.039(4) 0.030(4) -0.029(4)
C7 0.048(6) 0.076(7) 0.039(6) -0.001(5) -0.006(5) -0.033(5)
C8 0.055(6) 0.063(6) 0.035(5) -0.004(5) 0.008(5) -0.029(5)
O8 0.046(4) 0.032(4) 0.042(4) -0.007(3) 0.012(3) -0.016(3)
O9 0.041(4) 0.050(4) 0.060(4) -0.016(3) 0.000(3) -0.013(3)
C9 0.048(6) 0.044(6) 0.032(5) -0.009(4) 0.004(5) -0.022(5)
C10 0.034(5) 0.021(5) 0.040(5) -0.005(4) -0.005(4) -0.013(4)
C11 0.034(5) 0.027(5) 0.030(4) -0.011(4) 0.000(4) -0.008(4)
C12 0.040(5) 0.036(5) 0.028(5) -0.003(4) -0.004(4) -0.013(4)
C13 0.029(5) 0.037(5) 0.029(5) -0.006(4) 0.001(4) -0.010(4)
C14 0.039(5) 0.031(5) 0.030(5) -0.005(4) 0.005(4) -0.015(4)
C15 0.039(5) 0.047(6) 0.035(5) -0.011(5) -0.005(4) -0.015(5)
C16 0.048(6) 0.073(6) 0.041(5) -0.025(5) 0.004(5) -0.035(5)
C17 0.039(5) 0.055(6) 0.045(5) -0.019(5) 0.006(4) -0.023(5)
C18 0.045(5) 0.035(5) 0.038(5) -0.009(4) 0.008(4) -0.018(5)
C19 0.037(5) 0.031(5) 0.035(5) -0.011(4) 0.003(4) -0.017(4)
C20 0.044(5) 0.029(5) 0.036(5) -0.006(4) 0.001(4) -0.013(4)
C21 0.046(5) 0.036(5) 0.033(5) -0.007(4) -0.010(4) -0.011(5)
C22 0.040(5) 0.043(6) 0.045(6) -0.012(5) -0.003(4) -0.016(5)
C23 0.048(6) 0.035(5) 0.035(5) -0.002(4) 0.000(4) -0.016(5)
C24 0.052(6) 0.039(6) 0.037(5) -0.005(4) -0.004(4) -0.024(5)
C25 0.052(6) 0.058(6) 0.048(6) -0.011(5) 0.005(5) -0.038(5)
C26 0.052(6) 0.040(6) 0.044(6) -0.011(5) 0.004(5) -0.020(5)
C27 0.034(5) 0.039(5) 0.043(5) -0.014(4) -0.006(4) -0.012(4)
C28 0.042(5) 0.040(6) 0.036(5) -0.009(4) -0.006(4) -0.015(5)
C29 0.040(5) 0.038(6) 0.057(6) -0.012(5) 0.003(5) -0.010(5)
C30 0.047(6) 0.035(5) 0.059(6) -0.019(5) 0.010(5) -0.021(5)
C31 0.046(5) 0.034(5) 0.055(6) -0.022(4) 0.017(4) -0.025(5)
C32 0.047(6) 0.039(6) 0.041(5) -0.013(5) 0.007(5) -0.021(5)
C33 0.029(5) 0.028(5) 0.032(5) -0.008(4) 0.000(4) -0.005(4)
C34 0.040(5) 0.032(5) 0.032(5) -0.011(4) 0.000(4) -0.018(4)
C35 0.040(5) 0.025(5) 0.036(5) -0.010(4) 0.000(4) -0.009(4)
C36 0.033(5) 0.025(5) 0.040(5) -0.008(4) 0.003(4) -0.004(4)
C37 0.034(5) 0.021(5) 0.032(5) 0.003(4) -0.013(4) -0.006(4)
C38 0.046(5) 0.041(6) 0.033(5) -0.012(4) 0.000(4) -0.019(5)
C39 0.043(5) 0.035(5) 0.045(6) -0.014(4) 0.014(4) -0.008(5)
C40 0.044(5) 0.028(5) 0.043(5) -0.011(4) 0.017(4) -0.010(4)
C41 0.045(5) 0.036(5) 0.045(6) -0.008(4) 0.002(4) -0.019(5)
C42 0.042(5) 0.051(6) 0.028(5) -0.010(4) -0.001(4) -0.018(5)
C43 0.061(6) 0.041(5) 0.039(5) -0.015(4) 0.012(4) -0.028(5)
C44 0.101(8) 0.046(6) 0.071(7) -0.026(6) 0.035(6) -0.026(6)
C45 0.110(8) 0.054(7) 0.071(7) -0.028(6) 0.049(6) -0.027(6)
C46 0.076(7) 0.045(6) 0.060(7) -0.016(5) 0.031(5) -0.030(6)
C47 0.051(7) 0.059(7) 0.092(9) 0.001(7) 0.007(7) 0.007(6)
C48 0.096(9) 0.120(10) 0.084(9) -0.010(8) -0.022(7) -0.064(9)
Cl1A 0.114(3) 0.083(2) 0.074(2) -0.036(2) 0.023(2) -0.056(2)
Cl3A 0.073(2) 0.0462(18) 0.0470(17) -0.0074(14) -0.0002(15) -0.0226(17)
O4A 0.170(9) 0.139(8) 0.133(8) -0.116(7) 0.026(7) -0.031(7)
O5A 0.275(13) 0.107(7) 0.082(7) -0.003(5) 0.038(7) -0.112(8)
O6A 0.118(7) 0.148(8) 0.146(8) -0.100(7) -0.014(6) -0.043(6)
O7A 0.111(6) 0.114(7) 0.103(7) -0.052(5) 0.039(5) -0.070(6)
O11A 0.142(7) 0.134(7) 0.041(5) -0.022(5) -0.008(5) -0.066(6)
O12A 0.183(9) 0.063(5) 0.102(7) -0.039(5) 0.025(6) -0.066(6)
O13A 0.074(5) 0.049(4) 0.056(5) 0.005(4) 0.007(4) -0.019(4)
O14A 0.063(6) 0.088(6) 0.138(8) 0.000(5) 0.021(5) -0.026(5)
O1B 0.038(4) 0.053(4) 0.045(4) -0.023(3) 0.012(3) -0.017(4)
N1B 0.043(5) 0.068(6) 0.043(5) -0.033(5) 0.009(5) -0.026(5)
O2B 0.087(5) 0.114(6) 0.047(4) -0.031(4) 0.022(4) -0.077(5)
O3B 0.041(4) 0.087(6) 0.092(6) -0.054(5) -0.017(4) 0.006(4)
C1C 0.107(9) 0.108(9) 0.131(10) -0.073(8) -0.037(8) 0.005(8)
C2C 0.122(10) 0.152(12) 0.107(10) -0.072(9) 0.024(9) -0.015(9)
C3C 0.162(12) 0.112(10) 0.082(9) -0.042(8) -0.016(8) -0.026(9)
C4C 0.119(9) 0.084(9) 0.117(10) -0.057(7) -0.057(8) 0.004(8)
C5C 0.090(8) 0.095(10) 0.134(10) -0.062(8) 0.005(8) -0.036(7)
C6C 0.126(10) 0.085(9) 0.118(10) -0.035(8) -0.015(8) -0.026(8)
S2 0.066(3) 0.086(4) 0.086(3) -0.046(3) 0.003(2) -0.013(3)
O10 0.099(8) 0.083(10) 0.081(10) -0.032(8) 0.002(7) -0.041(9)
C50 0.088(15) 0.149(19) 0.104(11) -0.089(10) 0.016(9) -0.029(13)
C49 0.105(12) 0.129(17) 0.109(15) -0.023(12) 0.012(11) -0.060(11)
S2A 0.085(10) 0.108(11) 0.097(10) -0.033(9) 0.005(9) -0.014(9)
O10A 0.100(19) 0.089(19) 0.09(2) -0.052(18) 0.023(19) -0.009(18)
C50A 0.08(3) 0.09(3) 0.130(19) -0.07(2) 0.02(2) -0.03(2)
C49A 0.090(17) 0.11(2) 0.09(2) -0.03(2) 0.008(19) -0.012(18)

loop_
_atom_type_symbol
_atom_type_description
_atom_type_scat_dispersion_real
_atom_type_scat_dispersion_imag
_atom_type_scat_source
C C 0.0033 0.0016 'International Tables Vol C Tables 4.2.6.8 and 6.1.1.4'
H H 0.0000 0.0000 'International Tables Vol C Tables 4.2.6.8 and 6.1.1.4'
N N 0.0061 0.0033 'International Tables Vol C Tables 4.2.6.8 and 6.1.1.4'
O O 0.0106 0.0060 'International Tables Vol C Tables 4.2.6.8 and 6.1.1.4'
Cl Cl 0.1484 0.1585 'International Tables Vol C Tables 4.2.6.8 and 6.1.1.4'
Pd Pd -0.9988 1.0072 'International Tables Vol C Tables 4.2.6.8 and 6.1.1.4'
S S 0.1246 0.1234 'International Tables Vol C Tables 4.2.6.8 and 6.1.1.4'

loop_
_geom_angle_atom_site_label_1
_geom_angle_atom_site_label_2
_geom_angle_atom_site_label_3
_geom_angle
_geom_angle_site_symmetry_1
_geom_angle_site_symmetry_3
_geom_angle_publ_flag
C5 N1 C1 118.6(8) . . ?
C5 N1 Pd02 122.6(6) . 2_666 ?
C1 N1 Pd02 118.8(6) . 2_666 ?
N1 C1 C2 120.6(8) . . ?
N1 C1 H1 119.7 . . ?
C2 C1 H1 119.7 . . ?
O9 S1 C48 105.8(5) . . ?
O9 S1 C47 105.9(4) . . ?
C48 S1 C47 98.5(6) . . ?
N5 Pd01 N5 180.0 . 2_666 ?
N5 Pd01 N2 94.6(2) . . ?
N5 Pd01 N2 85.4(2) 2_666 . ?
N5 Pd01 N2 85.4(2) . 2_666 ?
N5 Pd01 N2 94.6(2) 2_666 2_666 ?
N2 Pd01 N2 180.0 . 2_666 ?
C10 N2 C14 119.1(7) . . ?
C10 N2 Pd01 122.2(5) . . ?
C14 N2 Pd01 118.2(5) . . ?
C9 O2 C8 116.7(7) . . ?
C1 C2 C3 120.4(8) . . ?
C1 C2 H2 119.8 . . ?
C3 C2 H2 119.8 . . ?
N4 Pd02 N3 90.1(3) . . ?
N4 Pd02 N1 90.2(3) . 2_666 ?
N3 Pd02 N1 178.2(3) . 2_666 ?
N4 Pd02 N6 177.0(3) . 2_666 ?
N3 Pd02 N6 88.9(3) . 2_666 ?
N1 Pd02 N6 90.7(3) 2_666 2_666 ?
C19 N3 C23 119.9(7) . . ?
C19 N3 Pd02 122.1(5) . . ?
C23 N3 Pd02 118.0(6) . . ?
C4 C3 C2 118.8(8) . . ?
C4 C3 H3 120.6 . . ?
C2 C3 H3 120.6 . . ?
C46 N4 C42 118.5(8) . . ?
C46 N4 Pd02 119.9(6) . . ?
C42 N4 Pd02 121.6(6) . . ?
C15 O4 C16 117.0(6) . . ?
C5 C4 C3 117.6(8) . . ?
C5 C4 C6 121.8(8) . . ?
C3 C4 C6 120.5(8) . . ?
C37 N5 C33 119.1(7) . . ?
C37 N5 Pd01 118.1(5) . . ?
C33 N5 Pd01 122.2(6) . . ?
N1 C5 C4 123.9(8) . . ?
N1 C5 H5 118.0 . . ?
C4 C5 H5 118.0 . . ?
C24 N6 C28 120.1(8) . . ?
C24 N6 Pd02 117.4(6) . 2_666 ?
C28 N6 Pd02 122.5(5) . 2_666 ?
C32 O6 C31 117.7(6) . . ?
C7 C6 C4 111.9(8) . . ?
C7 C6 H6A 109.2 . . ?
C4 C6 H6A 109.2 . . ?
C7 C6 H6AB 109.2 . . ?
C4 C6 H6AB 109.2 . . ?
H6A C6 H6AB 107.9 . . ?
C6 C7 C8 114.3(8) . . ?
C6 C7 H7A 108.7 . . ?
C8 C7 H7A 108.7 . . ?
C6 C7 H7AB 108.7 . . ?
C8 C7 H7AB 108.7 . . ?
H7A C7 H7AB 107.6 . . ?
O2 C8 C7 108.5(8) . . ?
O2 C8 H8A 110.0 . . ?
C7 C8 H8A 110.0 . . ?
O2 C8 H8AB 110.0 . . ?
C7 C8 H8AB 110.0 . . ?
H8A C8 H8AB 108.4 . . ?
C38 O8 C39 116.7(6) . . ?
O1 C9 O2 124.8(8) . . ?
O1 C9 C11 125.0(9) . . ?
O2 C9 C11 110.1(8) . . ?
N2 C10 C11 122.6(7) . . ?
N2 C10 H10 118.7 . . ?
C11 C10 H10 118.7 . . ?
C12 C11 C10 117.8(7) . . ?
C12 C11 C9 123.2(8) . . ?
C10 C11 C9 118.7(7) . . ?
C11 C12 C13 119.5(8) . . ?
C11 C12 H12 120.3 . . ?
C13 C12 H12 120.3 . . ?
C14 C13 C12 119.9(7) . . ?
C14 C13 C15 121.5(7) . . ?
C12 C13 C15 118.6(7) . . ?
N2 C14 C13 121.1(7) . . ?
N2 C14 H14 119.5 . . ?
C13 C14 H14 119.5 . . ?
O3 C15 O4 125.3(7) . . ?
O3 C15 C13 123.4(8) . . ?
O4 C15 C13 111.3(7) . . ?
O4 C16 C17 106.1(6) . . ?
O4 C16 H16A 110.5 . . ?
C17 C16 H16A 110.5 . . ?
O4 C16 H16B 110.5 . . ?
C17 C16 H16B 110.5 . . ?
H16A C16 H16B 108.7 . . ?
C16 C17 C18 112.4(7) . . ?
C16 C17 H17A 109.1 . . ?
C18 C17 H17A 109.1 . . ?
C16 C17 H17B 109.1 . . ?
C18 C17 H17B 109.1 . . ?
H17A C17 H17B 107.9 . . ?
C20 C18 C17 116.1(6) . . ?
C20 C18 H18A 108.3 . . ?
C17 C18 H18A 108.3 . . ?
C20 C18 H18B 108.3 . . ?
C17 C18 H18B 108.3 . . ?
H18A C18 H18B 107.4 . . ?
N3 C19 C20 122.7(7) . . ?
N3 C19 H19 118.6 . . ?
C20 C19 H19 118.6 . . ?
C21 C20 C19 116.8(8) . . ?
C21 C20 C18 123.6(8) . . ?
C19 C20 C18 119.6(7) . . ?
C22 C21 C20 120.9(8) . . ?
C22 C21 H21 119.6 . . ?
C20 C21 H21 119.6 . . ?
C21 C22 C23 119.5(8) . . ?
C21 C22 H22 120.3 . . ?
C23 C22 H22 120.3 . . ?
N3 C23 C22 120.3(8) . . ?
N3 C23 H23 119.9 . . ?
C22 C23 H23 119.9 . . ?
N6 C24 C25 120.7(9) . . ?
N6 C24 H24 119.7 . . ?
C25 C24 H24 119.7 . . ?
C24 C25 C26 120.0(8) . . ?
C24 C25 H25 120.0 . . ?
C26 C25 H25 120.0 . . ?
C25 C26 C27 118.8(8) . . ?
C25 C26 H26 120.6 . . ?
C27 C26 H26 120.6 . . ?
C28 C27 C26 117.2(8) . . ?
C28 C27 C29 122.3(7) . . ?
C26 C27 C29 120.4(8) . . ?
N6 C28 C27 123.1(8) . . ?
N6 C28 H28 118.4 . . ?
C27 C28 H28 118.4 . . ?
C27 C29 C30 114.4(7) . . ?
C27 C29 H29A 108.7 . . ?
C30 C29 H29A 108.7 . . ?
C27 C29 H29B 108.7 . . ?
C30 C29 H29B 108.7 . . ?
H29A C29 H29B 107.6 . . ?
C29 C30 C31 113.0(7) . . ?
C29 C30 H30A 109.0 . . ?
C31 C30 H30A 109.0 . . ?
C29 C30 H30B 109.0 . . ?
C31 C30 H30B 109.0 . . ?
H30A C30 H30B 107.8 . . ?
O6 C31 C30 107.1(6) . . ?
O6 C31 H31A 110.3 . . ?
C30 C31 H31A 110.3 . . ?
O6 C31 H31B 110.3 . . ?
C30 C31 H31B 110.3 . . ?
H31A C31 H31B 108.5 . . ?
O5 C32 O6 125.0(7) . . ?
O5 C32 C34 124.0(8) . . ?
O6 C32 C34 111.0(8) . . ?
N5 C33 C34 122.3(8) . . ?
N5 C33 H33 118.8 . . ?
C34 C33 H33 118.8 . . ?
C33 C34 C35 118.3(7) . . ?
C33 C34 C32 117.9(8) . . ?
C35 C34 C32 123.8(8) . . ?
C36 C35 C34 119.6(8) . . ?
C36 C35 H35 120.2 . . ?
C34 C35 H35 120.2 . . ?
C35 C36 C37 119.1(8) . . ?
C35 C36 C38 119.6(8) . . ?
C37 C36 C38 121.3(7) . . ?
N5 C37 C36 121.6(7) . . ?
N5 C37 H37 119.2 . . ?
C36 C37 H37 119.2 . . ?
O7 C38 O8 123.8(8) . . ?
O7 C38 C36 124.2(8) . . ?
O8 C38 C36 112.0(8) . . ?
O8 C39 C40 106.7(6) . . ?
O8 C39 H39A 110.4 . . ?
C40 C39 H39A 110.4 . . ?
O8 C39 H39B 110.4 . . ?
C40 C39 H39B 110.4 . . ?
H39A C39 H39B 108.6 . . ?
C41 C40 C39 111.9(7) . . ?
C41 C40 H40A 109.2 . . ?
C39 C40 H40A 109.2 . . ?
C41 C40 H40B 109.2 . . ?
C39 C40 H40B 109.2 . . ?
H40A C40 H40B 107.9 . . ?
C40 C41 C43 113.8(7) . . ?
C40 C41 H41A 108.8 . . ?
C43 C41 H41A 108.8 . . ?
C40 C41 H41B 108.8 . . ?
C43 C41 H41B 108.8 . . ?
H41A C41 H41B 107.7 . . ?
N4 C42 C43 123.1(8) . . ?
N4 C42 H42 118.4 . . ?
C43 C42 H42 118.4 . . ?
C44 C43 C42 117.9(8) . . ?
C44 C43 C41 121.3(9) . . ?
C42 C43 C41 120.7(8) . . ?
C43 C44 C45 117.9(10) . . ?
C43 C44 H44 121.0 . . ?
C45 C44 H44 121.0 . . ?
C46 C45 C44 121.3(10) . . ?
C46 C45 H45 119.4 . . ?
C44 C45 H45 119.4 . . ?
N4 C46 C45 121.3(9) . . ?
N4 C46 H46 119.3 . . ?
C45 C46 H46 119.3 . . ?
S1 C47 H47A 109.5 . . ?
S1 C47 H47B 109.5 . . ?
H47A C47 H47B 109.5 . . ?
S1 C47 H47C 109.5 . . ?
H47A C47 H47C 109.5 . . ?
H47B C47 H47C 109.5 . . ?
S1 C48 H48A 109.5 . . ?
S1 C48 H48B 109.5 . . ?
H48A C48 H48B 109.5 . . ?
S1 C48 H48C 109.5 . . ?
H48A C48 H48C 109.5 . . ?
H48B C48 H48C 109.5 . . ?
O5A Cl1A O7A 106.9(6) . . ?
O5A Cl1A O4A 111.9(6) . . ?
O7A Cl1A O4A 109.6(5) . . ?
O5A Cl1A O6A 108.7(6) . . ?
O7A Cl1A O6A 109.3(5) . . ?
O4A Cl1A O6A 110.4(6) . . ?
O12A Cl3A O11A 111.1(5) . . ?
O12A Cl3A O13A 110.9(5) . . ?
O11A Cl3A O13A 108.7(4) . . ?
O12A Cl3A O14A 107.7(5) . . ?
O11A Cl3A O14A 108.4(6) . . ?
O13A Cl3A O14A 109.9(4) . . ?
O1B N1B O2B 121.6(9) . . ?
O1B N1B O3B 119.6(8) . . ?
O2B N1B O3B 118.8(8) . . ?
C2C C1C C6C 120.0 . . ?
C2C C1C H1C 120.0 . . ?
C6C C1C H1C 120.0 . . ?
C1C C2C C3C 120.0 . . ?
C1C C2C H2C 120.0 . . ?
C3C C2C H2C 120.0 . . ?
C2C C3C C4C 120.0 . . ?
C2C C3C H3C 120.0 . . ?
C4C C3C H3C 120.0 . . ?
C5C C4C C3C 120.0 . . ?
C5C C4C H4C 120.0 . . ?
C3C C4C H4C 120.0 . . ?
C4C C5C C6C 120.0 . . ?
C4C C5C H5C 120.0 . . ?
C6C C5C H5C 120.0 . . ?
C5C C6C C1C 120.0 . . ?
C5C C6C H6C 120.0 . . ?
C1C C6C H6C 120.0 . . ?
O10 S2 C50 111.5(12) . . ?
O10 S2 C49 104.4(9) . . ?
C50 S2 C49 97.6(14) . . ?
S2 C50 H50A 109.5 . . ?
S2 C50 H50B 109.5 . . ?
H50A C50 H50B 109.5 . . ?
S2 C50 H50C 109.5 . . ?
H50A C50 H50C 109.5 . . ?
H50B C50 H50C 109.5 . . ?
S2 C49 H49A 109.5 . . ?
S2 C49 H49B 109.5 . . ?
H49A C49 H49B 109.5 . . ?
S2 C49 H49C 109.5 . . ?
H49A C49 H49C 109.5 . . ?
H49B C49 H49C 109.5 . . ?
O10A S2A C50A 108(4) . . ?
O10A S2A C49A 100(4) . . ?
C50A S2A C49A 94(5) . . ?
S2A C50A H50D 109.5 . . ?
S2A C50A H50E 109.5 . . ?
H50D C50A H50E 109.5 . . ?
S2A C50A H50F 109.5 . . ?
H50D C50A H50F 109.5 . . ?
H50E C50A H50F 109.5 . . ?
S2A C49A H49D 109.5 . . ?
S2A C49A H49E 109.5 . . ?
H49D C49A H49E 109.5 . . ?
S2A C49A H49F 109.5 . . ?
H49D C49A H49F 109.5 . . ?
H49E C49A H49F 109.5 . . ?

loop_
_geom_bond_atom_site_label_1
_geom_bond_atom_site_label_2
_geom_bond_distance
_geom_bond_site_symmetry_2
_geom_bond_publ_flag
N1 C5 1.346(9) . ?
N1 C1 1.372(10) . ?
N1 Pd02 2.025(7) 2_666 ?
O1 C9 1.173(9) . ?
C1 C2 1.376(11) . ?
C1 H1 0.9500 . ?
S1 O9 1.498(6) . ?
S1 C48 1.770(10) . ?
S1 C47 1.792(10) . ?
Pd01 N5 2.039(6) . ?
Pd01 N5 2.039(6) 2_666 ?
Pd01 N2 2.048(7) . ?
Pd01 N2 2.048(7) 2_666 ?
N2 C10 1.342(9) . ?
N2 C14 1.354(9) . ?
O2 C9 1.326(10) . ?
O2 C8 1.471(10) . ?
C2 C3 1.410(11) . ?
C2 H2 0.9500 . ?
Pd02 N4 2.014(7) . ?
Pd02 N3 2.019(6) . ?
Pd02 N6 2.042(7) 2_666 ?
N3 C19 1.343(9) . ?
N3 C23 1.357(9) . ?
O3 C15 1.207(9) . ?
C3 C4 1.393(11) . ?
C3 H3 0.9500 . ?
N4 C46 1.318(11) . ?
N4 C42 1.374(9) . ?
O4 C15 1.331(9) . ?
O4 C16 1.466(8) . ?
C4 C5 1.389(11) . ?
C4 C6 1.526(11) . ?
N5 C37 1.339(10) . ?
N5 C33 1.354(9) . ?
O5 C32 1.215(10) . ?
C5 H5 0.9500 . ?
N6 C24 1.330(9) . ?
N6 C28 1.354(10) . ?
O6 C32 1.357(10) . ?
O6 C31 1.468(8) . ?
C6 C7 1.522(12) . ?
C6 H6A 0.9900 . ?
C6 H6AB 0.9900 . ?
O7 C38 1.203(9) . ?
C7 C8 1.551(12) . ?
C7 H7A 0.9900 . ?
C7 H7AB 0.9900 . ?
C8 H8A 0.9900 . ?
C8 H8AB 0.9900 . ?
O8 C38 1.339(9) . ?
O8 C39 1.478(9) . ?
C9 C11 1.504(11) . ?
C10 C11 1.412(10) . ?
C10 H10 0.9500 . ?
C11 C12 1.377(10) . ?
C12 C13 1.393(10) . ?
C12 H12 0.9500 . ?
C13 C14 1.386(10) . ?
C13 C15 1.512(10) . ?
C14 H14 0.9500 . ?
C16 C17 1.502(11) . ?
C16 H16A 0.9900 . ?
C16 H16B 0.9900 . ?
C17 C18 1.528(11) . ?
C17 H17A 0.9900 . ?
C17 H17B 0.9900 . ?
C18 C20 1.502(10) . ?
C18 H18A 0.9900 . ?
C18 H18B 0.9900 . ?
C19 C20 1.398(10) . ?
C19 H19 0.9500 . ?
C20 C21 1.392(10) . ?
C21 C22 1.375(11) . ?
C21 H21 0.9500 . ?
C22 C23 1.392(11) . ?
C22 H22 0.9500 . ?
C23 H23 0.9500 . ?
C24 C25 1.395(12) . ?
C24 H24 0.9500 . ?
C25 C26 1.402(12) . ?
C25 H25 0.9500 . ?
C26 C27 1.409(10) . ?
C26 H26 0.9500 . ?
C27 C28 1.390(11) . ?
C27 C29 1.510(12) . ?
C28 H28 0.9500 . ?
C29 C30 1.525(11) . ?
C29 H29A 0.9900 . ?
C29 H29B 0.9900 . ?
C30 C31 1.539(11) . ?
C30 H30A 0.9900 . ?
C30 H30B 0.9900 . ?
C31 H31A 0.9900 . ?
C31 H31B 0.9900 . ?
C32 C34 1.487(10) . ?
C33 C34 1.386(10) . ?
C33 H33 0.9500 . ?
C34 C35 1.390(11) . ?
C35 C36 1.382(10) . ?
C35 H35 0.9500 . ?
C36 C37 1.397(10) . ?
C36 C38 1.502(12) . ?
C37 H37 0.9500 . ?
C39 C40 1.530(10) . ?
C39 H39A 0.9900 . ?
C39 H39B 0.9900 . ?
C40 C41 1.515(11) . ?
C40 H40A 0.9900 . ?
C40 H40B 0.9900 . ?
C41 C43 1.515(10) . ?
C41 H41A 0.9900 . ?
C41 H41B 0.9900 . ?
C42 C43 1.396(11) . ?
C42 H42 0.9500 . ?
C43 C44 1.379(12) . ?
C44 C45 1.403(12) . ?
C44 H44 0.9500 . ?
C45 C46 1.378(13) . ?
C45 H45 0.9500 . ?
C46 H46 0.9500 . ?
C47 H47A 0.9800 . ?
C47 H47B 0.9800 . ?
C47 H47C 0.9800 . ?
C48 H48A 0.9800 . ?
C48 H48B 0.9800 . ?
C48 H48C 0.9800 . ?
Cl1A O5A 1.440(9) . ?
Cl1A O7A 1.441(7) . ?
Cl1A O4A 1.445(8) . ?
Cl1A O6A 1.453(8) . ?
Cl3A O12A 1.404(7) . ?
Cl3A O11A 1.411(7) . ?
Cl3A O13A 1.432(6) . ?
Cl3A O14A 1.439(8) . ?
O1B N1B 1.230(8) . ?
N1B O2B 1.241(9) . ?
N1B O3B 1.282(9) . ?
C1C C2C 1.3900 . ?
C1C C6C 1.3900 . ?
C1C H1C 0.9500 . ?
C2C C3C 1.3900 . ?
C2C H2C 0.9500 . ?
C3C C4C 1.3900 . ?
C3C H3C 0.9500 . ?
C4C C5C 1.3900 . ?
C4C H4C 0.9500 . ?
C5C C6C 1.3900 . ?
C5C H5C 0.9500 . ?
C6C H6C 0.9500 . ?
S2 O10 1.476(16) . ?
S2 C50 1.681(15) . ?
S2 C49 1.807(16) . ?
C50 H50A 0.9800 . ?
C50 H50B 0.9800 . ?
C50 H50C 0.9800 . ?
C49 H49A 0.9800 . ?
C49 H49B 0.9800 . ?
C49 H49C 0.9800 . ?
S2A O10A 1.689(10) . ?
S2A C50A 1.889(10) . ?
S2A C49A 1.892(10) . ?
C50A H50D 0.9800 . ?
C50A H50E 0.9800 . ?
C50A H50F 0.9800 . ?
C49A H49D 0.9800 . ?
C49A H49E 0.9800 . ?
C49A H49F 0.9800 . ?

loop_
_geom_torsion_atom_site_label_1
_geom_torsion_atom_site_label_2
_geom_torsion_atom_site_label_3
_geom_torsion_atom_site_label_4
_geom_torsion
_geom_torsion_site_symmetry_1
_geom_torsion_site_symmetry_2
_geom_torsion_site_symmetry_3
_geom_torsion_site_symmetry_4
_geom_torsion_publ_flag
C5 N1 C1 C2 1.1(12) . . . . ?
Pd02 N1 C1 C2 -179.7(7) 2_666 . . . ?
N1 C1 C2 C3 -1.7(14) . . . . ?
C1 C2 C3 C4 0.7(14) . . . . ?
C2 C3 C4 C5 0.8(13) . . . . ?
C2 C3 C4 C6 -176.7(8) . . . . ?
C1 N1 C5 C4 0.5(13) . . . . ?
Pd02 N1 C5 C4 -178.7(7) 2_666 . . . ?
C3 C4 C5 N1 -1.4(13) . . . . ?
C6 C4 C5 N1 176.1(8) . . . . ?
C5 C4 C6 C7 -101.0(10) . . . . ?
C3 C4 C6 C7 76.4(10) . . . . ?
C4 C6 C7 C8 65.5(10) . . . . ?
C9 O2 C8 C7 -142.7(7) . . . . ?
C6 C7 C8 O2 67.7(9) . . . . ?
C8 O2 C9 O1 10.8(13) . . . . ?
C8 O2 C9 C11 -167.9(7) . . . . ?
C14 N2 C10 C11 1.5(12) . . . . ?
Pd01 N2 C10 C11 173.2(6) . . . . ?
N2 C10 C11 C12 -0.5(12) . . . . ?
N2 C10 C11 C9 -175.3(7) . . . . ?
O1 C9 C11 C12 -150.2(10) . . . . ?
O2 C9 C11 C12 28.4(11) . . . . ?
O1 C9 C11 C10 24.2(13) . . . . ?
O2 C9 C11 C10 -157.1(7) . . . . ?
C10 C11 C12 C13 -1.0(12) . . . . ?
C9 C11 C12 C13 173.5(8) . . . . ?
C11 C12 C13 C14 1.5(12) . . . . ?
C11 C12 C13 C15 -176.8(8) . . . . ?
C10 N2 C14 C13 -0.9(11) . . . . ?
Pd01 N2 C14 C13 -172.9(6) . . . . ?
C12 C13 C14 N2 -0.6(12) . . . . ?
C15 C13 C14 N2 177.7(7) . . . . ?
C16 O4 C15 O3 -0.5(13) . . . . ?
C16 O4 C15 C13 -179.7(7) . . . . ?
C14 C13 C15 O3 159.7(9) . . . . ?
C12 C13 C15 O3 -22.0(13) . . . . ?
C14 C13 C15 O4 -21.1(11) . . . . ?
C12 C13 C15 O4 157.3(8) . . . . ?
C15 O4 C16 C17 -179.7(7) . . . . ?
O4 C16 C17 C18 54.8(9) . . . . ?
C16 C17 C18 C20 157.8(7) . . . . ?
C23 N3 C19 C20 -0.9(12) . . . . ?
Pd02 N3 C19 C20 -178.9(6) . . . . ?
N3 C19 C20 C21 0.0(12) . . . . ?
N3 C19 C20 C18 177.5(7) . . . . ?
C17 C18 C20 C21 -58.4(12) . . . . ?
C17 C18 C20 C19 124.3(9) . . . . ?
C19 C20 C21 C22 -0.4(12) . . . . ?
C18 C20 C21 C22 -177.8(8) . . . . ?
C20 C21 C22 C23 1.8(13) . . . . ?
C19 N3 C23 C22 2.3(12) . . . . ?
Pd02 N3 C23 C22 -179.7(6) . . . . ?
C21 C22 C23 N3 -2.7(13) . . . . ?
C28 N6 C24 C25 1.4(12) . . . . ?
Pd02 N6 C24 C25 -175.6(6) 2_666 . . . ?
N6 C24 C25 C26 -0.8(13) . . . . ?
C24 C25 C26 C27 0.5(13) . . . . ?
C25 C26 C27 C28 -0.7(12) . . . . ?
C25 C26 C27 C29 -178.4(8) . . . . ?
C24 N6 C28 C27 -1.7(12) . . . . ?
Pd02 N6 C28 C27 175.1(6) 2_666 . . . ?
C26 C27 C28 N6 1.3(12) . . . . ?
C29 C27 C28 N6 178.9(8) . . . . ?
C28 C27 C29 C30 116.0(9) . . . . ?
C26 C27 C29 C30 -66.4(11) . . . . ?
C27 C29 C30 C31 -66.1(9) . . . . ?
C32 O6 C31 C30 124.5(8) . . . . ?
C29 C30 C31 O6 -70.9(9) . . . . ?
C31 O6 C32 O5 -4.2(13) . . . . ?
C31 O6 C32 C34 176.6(7) . . . . ?
C37 N5 C33 C34 0.1(11) . . . . ?
Pd01 N5 C33 C34 -171.1(6) . . . . ?
N5 C33 C34 C35 -0.7(12) . . . . ?
N5 C33 C34 C32 178.5(7) . . . . ?
O5 C32 C34 C33 -4.5(13) . . . . ?
O6 C32 C34 C33 174.6(7) . . . . ?
O5 C32 C34 C35 174.7(9) . . . . ?
O6 C32 C34 C35 -6.2(12) . . . . ?
C33 C34 C35 C36 0.7(12) . . . . ?
C32 C34 C35 C36 -178.5(8) . . . . ?
C34 C35 C36 C37 0.0(12) . . . . ?
C34 C35 C36 C38 177.6(7) . . . . ?
C33 N5 C37 C36 0.6(11) . . . . ?
Pd01 N5 C37 C36 172.2(6) . . . . ?
C35 C36 C37 N5 -0.6(12) . . . . ?
C38 C36 C37 N5 -178.2(7) . . . . ?
C39 O8 C38 O7 -0.6(12) . . . . ?
C39 O8 C38 C36 178.3(7) . . . . ?
C35 C36 C38 O7 5.8(13) . . . . ?
C37 C36 C38 O7 -176.6(8) . . . . ?
C35 C36 C38 O8 -173.0(7) . . . . ?
C37 C36 C38 O8 4.5(11) . . . . ?
C38 O8 C39 C40 -178.6(7) . . . . ?
O8 C39 C40 C41 65.7(9) . . . . ?
C39 C40 C41 C43 168.0(7) . . . . ?
C46 N4 C42 C43 1.0(12) . . . . ?
Pd02 N4 C42 C43 179.9(6) . . . . ?
N4 C42 C43 C44 -0.7(13) . . . . ?
N4 C42 C43 C41 176.2(7) . . . . ?
C40 C41 C43 C44 -65.9(12) . . . . ?
C40 C41 C43 C42 117.3(9) . . . . ?
C42 C43 C44 C45 -0.4(15) . . . . ?
C41 C43 C44 C45 -177.3(9) . . . . ?
C43 C44 C45 C46 1.1(17) . . . . ?
C42 N4 C46 C45 -0.3(14) . . . . ?
Pd02 N4 C46 C45 -179.2(8) . . . . ?
C44 C45 C46 N4 -0.8(18) . . . . ?
C6C C1C C2C C3C 0.0 . . . . ?
C1C C2C C3C C4C 0.0 . . . . ?
C2C C3C C4C C5C 0.0 . . . . ?
C3C C4C C5C C6C 0.0 . . . . ?
C4C C5C C6C C1C 0.0 . . . . ?
C2C C1C C6C C5C 0.0 . . . . ?
